data_1503862
loop_
_publ_author_name
'Kitazawa, Kentaroh'
'Kochi, Takuya'
'Sato, Mitsuo'
'Kakiuchi, Fumitoshi'

_publ_section_title
;
 Convenient synthesis of tetra- and hexaarylanthracenes by means of
 RuH2(CO)(PPh3)3-catalyzed C-H arylation of anthraquinone with
 arylboronates.
;
_journal_issue 9
_journal_name_full 'Organic letters'
_journal_page_first 1951
_journal_page_last 1954
_journal_paper_doi 10.1021/ol900393x
_journal_volume 11
_journal_year 2009
_chemical_formula_sum 'C52 H38'
_chemical_formula_weight 662.82
_chemical_name_systematic
; 
 ? 
;
_space_group_IT_number 14
_symmetry_cell_setting monoclinic
_symmetry_space_group_name_Hall '-P 2yab'
_symmetry_space_group_name_H-M 'P 1 21/a 1'
_atom_sites_solution_hydrogens geom
_atom_sites_solution_primary direct
_atom_sites_solution_secondary difmap
_audit_creation_method SHELXL-97
_cell_angle_alpha 90.00
_cell_angle_beta 90.6671(18)
_cell_angle_gamma 90.00
_cell_formula_units_Z 4
_cell_length_a 14.800(6)
_cell_length_b 14.463(6)
_cell_length_c 16.996(7)
_cell_measurement_reflns_used 11730
_cell_measurement_temperature 103(2)
_cell_measurement_theta_max 27.4835
_cell_measurement_theta_min 3.0631
_cell_volume 3638(3)
_computing_structure_refinement 'SHELXL-97 (Sheldrick, 1997)'
_computing_structure_solution 'SHELXS-97 (Sheldrick, 1990)'
_diffrn_ambient_temperature 103(2)
_diffrn_measured_fraction_theta_full 0.970
_diffrn_measured_fraction_theta_max 0.970
_diffrn_radiation_monochromator graphite
_diffrn_radiation_source 'fine-focus sealed tube'
_diffrn_radiation_type MoK\a
_diffrn_radiation_wavelength 0.71070
_diffrn_reflns_av_R_equivalents 0.0249
_diffrn_reflns_av_sigmaI/netI 0.0220
_diffrn_reflns_limit_h_max 17
_diffrn_reflns_limit_h_min -17
_diffrn_reflns_limit_k_max 17
_diffrn_reflns_limit_k_min -17
_diffrn_reflns_limit_l_max 20
_diffrn_reflns_limit_l_min -20
_diffrn_reflns_number 22828
_diffrn_reflns_theta_full 25.00
_diffrn_reflns_theta_max 25.00
_diffrn_reflns_theta_min 3.06
_exptl_absorpt_coefficient_mu 0.068
_exptl_absorpt_correction_T_max 0.9865
_exptl_absorpt_correction_T_min 0.9601
_exptl_absorpt_correction_type multi-scan
_exptl_crystal_colour Yellow
_exptl_crystal_density_diffrn 1.210
_exptl_crystal_density_method 'not measured'
_exptl_crystal_description Platelet
_exptl_crystal_F_000 1400
_exptl_crystal_size_max 0.60
_exptl_crystal_size_mid 0.50
_exptl_crystal_size_min 0.20
_refine_diff_density_max 0.589
_refine_diff_density_min -0.452
_refine_diff_density_rms 0.043
_refine_ls_extinction_method none
_refine_ls_goodness_of_fit_ref 1.042
_refine_ls_hydrogen_treatment constr
_refine_ls_matrix_type full
_refine_ls_number_parameters 469
_refine_ls_number_reflns 6219
_refine_ls_number_restraints 0
_refine_ls_restrained_S_all 1.042
_refine_ls_R_factor_all 0.0514
_refine_ls_R_factor_gt 0.0481
_refine_ls_shift/su_max 0.000
_refine_ls_shift/su_mean 0.000
_refine_ls_structure_factor_coef Fsqd
_refine_ls_weighting_details 'calc w=1/[\s^2^(Fo^2^)+(0.0617P)^2^+2.1819P] where P=(Fo^2^+2Fc^2^)/3'
_refine_ls_weighting_scheme calc
_refine_ls_wR_factor_gt 0.1193
_refine_ls_wR_factor_ref 0.1226
_reflns_number_gt 5799
_reflns_number_total 6219
_reflns_threshold_expression >2sigma(I)
_cod_data_source_file ol900393x_si_001.cif
_cod_data_source_block 9b
_cod_depositor_comments
;
The following automatic conversions were performed:

'_exptl_absorpt_correction_type' value 'Multi-scan' changed to
'multi-scan' according to
/home/saulius/struct/CIF-dictionaries/cif_core.dic dictionary named
'cif_core.dic' version 2.4.2 from 2011-04-26.

Automatic conversion script
Id: cif_fix_values 1715 2011-07-08 13:25:40Z adriana 
;
_cod_original_sg_symbol_H-M P21/a
_cod_database_code 1503862

loop_
_symmetry_equiv_pos_as_xyz
'x, y, z'
'-x+1/2, y+1/2, -z'
'-x, -y, -z'
'x-1/2, -y-1/2, z'

loop_
_atom_site_label
_atom_site_type_symbol
_atom_site_fract_x
_atom_site_fract_y
_atom_site_fract_z
_atom_site_U_iso_or_equiv
_atom_site_adp_type
_atom_site_occupancy
_atom_site_symmetry_multiplicity
_atom_site_calc_flag
_atom_site_refinement_flags
C1 C 0.37151(10) 0.60694(10) 0.62215(9) 0.0172(3) Uani 1 1 d .
C2 C 0.37122(10) 0.54023(10) 0.68608(9) 0.0165(3) Uani 1 1 d .
C3 C 0.34269(10) 0.55934(10) 0.76384(9) 0.0169(3) Uani 1 1 d .
C4 C 0.36337(10) 0.49590(10) 0.82507(9) 0.0168(3) Uani 1 1 d .
C5 C 0.32365(10) 0.49962(10) 0.90278(9) 0.0183(3) Uani 1 1 d .
C6 C 0.36805(11) 0.45562(11) 0.96328(9) 0.0221(3) Uani 1 1 d .
H1 H 0.3435 0.4580 1.0146 0.027 Uiso 1 1 calc R
C7 C 0.44909(11) 0.40695(11) 0.95131(9) 0.0219(3) Uani 1 1 d .
H2 H 0.4834 0.3868 0.9957 0.026 Uiso 1 1 calc R
C8 C 0.47978(10) 0.38788(10) 0.87747(9) 0.0188(3) Uani 1 1 d .
C9 C 0.42937(10) 0.42484(10) 0.81014(9) 0.0167(3) Uani 1 1 d .
C10 C 0.43749(10) 0.39386(10) 0.73126(9) 0.0167(3) Uani 1 1 d .
C11 C 0.39851(10) 0.44694(10) 0.66893(9) 0.0163(3) Uani 1 1 d .
C12 C 0.38660(10) 0.41419(10) 0.58817(9) 0.0175(3) Uani 1 1 d .
C13 C 0.37545(10) 0.47875(11) 0.53002(9) 0.0199(3) Uani 1 1 d .
H3 H 0.3675 0.4587 0.4772 0.024 Uiso 1 1 calc R
C14 C 0.37542(10) 0.57411(11) 0.54645(9) 0.0201(3) Uani 1 1 d .
H4 H 0.3782 0.6169 0.5041 0.024 Uiso 1 1 calc R
C15 C 0.37679(10) 0.70921(10) 0.63291(9) 0.0191(3) Uani 1 1 d .
C16 C 0.43368(11) 0.74835(11) 0.69002(9) 0.0237(3) Uani 1 1 d .
H5 H 0.4667 0.7093 0.7248 0.028 Uiso 1 1 calc R
C17 C 0.44250(12) 0.84356(12) 0.69649(10) 0.0293(4) Uani 1 1 d .
H6 H 0.4816 0.8692 0.7355 0.035 Uiso 1 1 calc R
C18 C 0.39442(12) 0.90144(11) 0.64615(11) 0.0305(4) Uani 1 1 d .
H7 H 0.4004 0.9666 0.6506 0.037 Uiso 1 1 calc R
C19 C 0.33767(12) 0.86358(11) 0.58944(10) 0.0279(4) Uani 1 1 d .
H8 H 0.3046 0.9030 0.5549 0.034 Uiso 1 1 calc R
C20 C 0.32873(11) 0.76866(11) 0.58264(9) 0.0226(3) Uani 1 1 d .
H9 H 0.2896 0.7436 0.5435 0.027 Uiso 1 1 calc R
C21 C 0.29035(10) 0.64467(10) 0.77966(9) 0.0185(3) Uani 1 1 d .
C22 C 0.31218(13) 0.70352(11) 0.84187(10) 0.0277(4) Uani 1 1 d .
H10 H 0.3611 0.6888 0.8763 0.033 Uiso 1 1 calc R
C23 C 0.26245(17) 0.78362(12) 0.85362(11) 0.0434(5) Uani 1 1 d .
H11 H 0.2774 0.8229 0.8966 0.052 Uiso 1 1 calc R
C24 C 0.19095(18) 0.80742(14) 0.80344(11) 0.0469(6) Uani 1 1 d .
C25 C 0.1354(3) 0.8936(2) 0.81680(16) 0.0957(13) Uani 1 1 d .
H12 H 0.1588 0.9265 0.8631 0.143 Uiso 1 1 calc R
H13 H 0.0723 0.8764 0.8254 0.143 Uiso 1 1 calc R
H14 H 0.1392 0.9339 0.7706 0.143 Uiso 1 1 calc R
C26 C 0.17056(13) 0.74967(12) 0.74123(10) 0.0314(4) Uani 1 1 d .
H15 H 0.1229 0.7655 0.7058 0.038 Uiso 1 1 calc R
C27 C 0.21849(11) 0.66931(11) 0.72991(9) 0.0214(3) Uani 1 1 d .
H16 H 0.2024 0.6298 0.6874 0.026 Uiso 1 1 calc R
C28 C 0.23210(11) 0.53737(10) 0.91862(9) 0.0189(3) Uani 1 1 d .
C29 C 0.21561(11) 0.58721(11) 0.98720(10) 0.0249(4) Uani 1 1 d .
H17 H 0.2644 0.6028 1.0215 0.030 Uiso 1 1 calc R
C30 C 0.12865(12) 0.61418(13) 1.00572(11) 0.0323(4) Uani 1 1 d .
H18 H 0.1182 0.6483 1.0525 0.039 Uiso 1 1 calc R
C31 C 0.05670(12) 0.59179(12) 0.95643(11) 0.0309(4) Uani 1 1 d .
H19 H -0.0029 0.6103 0.9693 0.037 Uiso 1 1 calc R
C32 C 0.07223(11) 0.54214(11) 0.88817(10) 0.0250(4) Uani 1 1 d .
H20 H 0.0231 0.5265 0.8542 0.030 Uiso 1 1 calc R
C33 C 0.15907(11) 0.51520(10) 0.86926(9) 0.0209(3) Uani 1 1 d .
H21 H 0.1691 0.4813 0.8223 0.025 Uiso 1 1 calc R
C34 C 0.56678(10) 0.33606(10) 0.87204(9) 0.0185(3) Uani 1 1 d .
C35 C 0.63494(10) 0.36246(11) 0.82083(9) 0.0203(3) Uani 1 1 d .
H22 H 0.6258 0.4140 0.7870 0.024 Uiso 1 1 calc R
C36 C 0.71586(11) 0.31453(11) 0.81863(10) 0.0238(3) Uani 1 1 d .
H23 H 0.7615 0.3334 0.7832 0.029 Uiso 1 1 calc R
C37 C 0.73084(11) 0.23937(11) 0.86752(10) 0.0260(4) Uani 1 1 d .
H24 H 0.7861 0.2062 0.8653 0.031 Uiso 1 1 calc R
C38 C 0.66453(12) 0.21307(11) 0.91967(10) 0.0245(4) Uani 1 1 d .
H25 H 0.6745 0.1621 0.9539 0.029 Uiso 1 1 calc R
C39 C 0.58351(11) 0.26102(11) 0.92205(9) 0.0220(3) Uani 1 1 d .
H26 H 0.5385 0.2426 0.9583 0.026 Uiso 1 1 calc R
C40 C 0.48563(10) 0.30695(10) 0.71256(9) 0.0167(3) Uani 1 1 d .
C41 C 0.54992(10) 0.30522(11) 0.65316(9) 0.0192(3) Uani 1 1 d .
H27 H 0.5657 0.3611 0.6274 0.023 Uiso 1 1 calc R
C42 C 0.59085(11) 0.22378(11) 0.63128(9) 0.0221(3) Uani 1 1 d .
H28 H 0.6338 0.2243 0.5902 0.027 Uiso 1 1 calc R
C43 C 0.57037(11) 0.14090(11) 0.66827(9) 0.0241(4) Uani 1 1 d .
C44 C 0.61319(14) 0.05194(13) 0.64207(12) 0.0386(5) Uani 1 1 d .
H29 H 0.5911 0.0009 0.6745 0.058 Uiso 1 1 calc R
H30 H 0.6790 0.0566 0.6479 0.058 Uiso 1 1 calc R
H31 H 0.5974 0.0404 0.5868 0.058 Uiso 1 1 calc R
C45 C 0.50816(11) 0.14282(11) 0.72911(9) 0.0230(3) Uani 1 1 d .
H32 H 0.4942 0.0873 0.7562 0.028 Uiso 1 1 calc R
C46 C 0.46641(10) 0.22411(10) 0.75067(9) 0.0184(3) Uani 1 1 d .
H33 H 0.4239 0.2236 0.7921 0.022 Uiso 1 1 calc R
C47 C 0.37608(10) 0.31499(10) 0.56661(9) 0.0175(3) Uani 1 1 d .
C48 C 0.41581(11) 0.27917(11) 0.49867(9) 0.0213(3) Uani 1 1 d .
H34 H 0.4516 0.3183 0.4667 0.026 Uiso 1 1 calc R
C49 C 0.40355(11) 0.18745(11) 0.47750(10) 0.0246(4) Uani 1 1 d .
H35 H 0.4318 0.1639 0.4318 0.029 Uiso 1 1 calc R
C50 C 0.35031(11) 0.13010(11) 0.52272(10) 0.0254(4) Uani 1 1 d .
H36 H 0.3420 0.0672 0.5082 0.030 Uiso 1 1 calc R
C51 C 0.30917(11) 0.16483(11) 0.58936(9) 0.0240(4) Uani 1 1 d .
H37 H 0.2721 0.1258 0.6203 0.029 Uiso 1 1 calc R
C52 C 0.32195(10) 0.25629(11) 0.61103(9) 0.0198(3) Uani 1 1 d .
H38 H 0.2934 0.2794 0.6568 0.024 Uiso 1 1 calc R

loop_
_atom_site_aniso_label
_atom_site_aniso_U_11
_atom_site_aniso_U_22
_atom_site_aniso_U_33
_atom_site_aniso_U_23
_atom_site_aniso_U_13
_atom_site_aniso_U_12
C1 0.0137(7) 0.0184(7) 0.0194(7) 0.0010(6) -0.0006(6) -0.0004(6)
C2 0.0130(7) 0.0174(7) 0.0189(7) -0.0002(6) -0.0009(6) -0.0013(6)
C3 0.0164(7) 0.0156(7) 0.0187(7) -0.0017(6) -0.0006(6) -0.0020(6)
C4 0.0169(7) 0.0166(7) 0.0168(7) -0.0025(6) -0.0002(6) -0.0020(6)
C5 0.0211(8) 0.0156(7) 0.0184(7) -0.0022(6) 0.0014(6) -0.0010(6)
C6 0.0265(9) 0.0241(8) 0.0158(7) -0.0014(6) 0.0021(6) 0.0012(7)
C7 0.0248(8) 0.0233(8) 0.0175(8) 0.0005(6) -0.0035(6) 0.0024(6)
C8 0.0194(8) 0.0169(7) 0.0200(8) -0.0004(6) -0.0021(6) -0.0011(6)
C9 0.0161(7) 0.0163(7) 0.0178(7) 0.0005(6) 0.0007(6) -0.0024(6)
C10 0.0154(7) 0.0161(7) 0.0185(7) -0.0003(6) 0.0008(6) -0.0022(6)
C11 0.0140(7) 0.0174(7) 0.0176(7) -0.0004(6) 0.0018(6) -0.0013(6)
C12 0.0142(7) 0.0190(7) 0.0192(7) -0.0018(6) 0.0009(6) 0.0005(6)
C13 0.0213(8) 0.0230(8) 0.0155(7) -0.0013(6) 0.0005(6) 0.0000(6)
C14 0.0223(8) 0.0202(8) 0.0179(8) 0.0041(6) 0.0009(6) -0.0003(6)
C15 0.0190(8) 0.0192(8) 0.0193(8) 0.0009(6) 0.0049(6) -0.0014(6)
C16 0.0256(8) 0.0233(8) 0.0223(8) 0.0024(6) 0.0018(7) -0.0037(7)
C17 0.0334(10) 0.0255(9) 0.0291(9) -0.0035(7) 0.0019(7) -0.0102(7)
C18 0.0373(10) 0.0164(8) 0.0379(10) -0.0004(7) 0.0075(8) -0.0043(7)
C19 0.0299(9) 0.0210(8) 0.0330(9) 0.0050(7) 0.0044(7) 0.0013(7)
C20 0.0255(8) 0.0204(8) 0.0220(8) 0.0015(6) 0.0023(7) -0.0012(6)
C21 0.0233(8) 0.0151(7) 0.0172(7) 0.0020(6) 0.0063(6) 0.0001(6)
C22 0.0461(11) 0.0184(8) 0.0187(8) 0.0002(6) -0.0011(7) 0.0003(7)
C23 0.0875(17) 0.0216(9) 0.0210(9) -0.0058(7) -0.0021(10) 0.0109(10)
C24 0.0848(17) 0.0294(10) 0.0266(10) 0.0007(8) 0.0017(10) 0.0269(10)
C25 0.174(4) 0.0638(18) 0.0485(15) -0.0187(13) -0.0316(18) 0.080(2)
C26 0.0371(10) 0.0308(9) 0.0265(9) 0.0057(7) 0.0060(7) 0.0141(8)
C27 0.0223(8) 0.0194(8) 0.0226(8) 0.0014(6) 0.0055(6) 0.0004(6)
C28 0.0224(8) 0.0155(7) 0.0189(7) 0.0014(6) 0.0035(6) 0.0004(6)
C29 0.0245(8) 0.0264(8) 0.0238(8) -0.0060(7) -0.0001(7) 0.0003(7)
C30 0.0295(10) 0.0371(10) 0.0305(9) -0.0143(8) 0.0053(7) 0.0033(8)
C31 0.0229(9) 0.0329(10) 0.0369(10) -0.0085(8) 0.0053(7) 0.0036(7)
C32 0.0218(8) 0.0250(8) 0.0283(9) -0.0018(7) -0.0003(7) -0.0002(6)
C33 0.0257(8) 0.0180(7) 0.0191(8) -0.0005(6) 0.0021(6) -0.0001(6)
C34 0.0196(8) 0.0183(7) 0.0176(7) -0.0043(6) -0.0050(6) 0.0005(6)
C35 0.0214(8) 0.0200(8) 0.0193(8) -0.0017(6) -0.0033(6) 0.0003(6)
C36 0.0203(8) 0.0279(8) 0.0232(8) -0.0053(7) 0.0000(6) 0.0009(6)
C37 0.0234(8) 0.0270(9) 0.0276(9) -0.0076(7) -0.0060(7) 0.0086(7)
C38 0.0299(9) 0.0198(8) 0.0236(8) -0.0011(6) -0.0088(7) 0.0042(7)
C39 0.0235(8) 0.0216(8) 0.0209(8) -0.0010(6) -0.0029(6) -0.0011(6)
C40 0.0165(7) 0.0176(7) 0.0159(7) -0.0014(6) -0.0034(6) 0.0013(6)
C41 0.0198(8) 0.0206(8) 0.0171(7) -0.0002(6) -0.0014(6) 0.0009(6)
C42 0.0188(8) 0.0286(9) 0.0189(8) -0.0038(6) -0.0007(6) 0.0047(6)
C43 0.0251(8) 0.0234(8) 0.0236(8) -0.0043(6) -0.0071(7) 0.0065(7)
C44 0.0484(12) 0.0280(10) 0.0394(11) -0.0064(8) 0.0007(9) 0.0155(8)
C45 0.0280(9) 0.0178(8) 0.0230(8) 0.0016(6) -0.0059(7) 0.0014(6)
C46 0.0184(7) 0.0207(8) 0.0161(7) 0.0002(6) -0.0016(6) -0.0001(6)
C47 0.0158(7) 0.0192(8) 0.0175(7) -0.0014(6) -0.0036(6) 0.0024(6)
C48 0.0209(8) 0.0225(8) 0.0204(8) -0.0019(6) -0.0016(6) 0.0010(6)
C49 0.0270(9) 0.0249(8) 0.0218(8) -0.0070(6) -0.0031(7) 0.0055(7)
C50 0.0311(9) 0.0175(8) 0.0275(9) -0.0039(6) -0.0075(7) 0.0024(7)
C51 0.0269(9) 0.0211(8) 0.0238(8) 0.0027(6) -0.0039(7) -0.0026(7)
C52 0.0195(8) 0.0212(8) 0.0187(8) -0.0010(6) -0.0022(6) 0.0012(6)

loop_
_atom_type_symbol
_atom_type_description
_atom_type_scat_dispersion_real
_atom_type_scat_dispersion_imag
_atom_type_scat_source
C C 0.0033 0.0016 'International Tables Vol C Tables 4.2.6.8 and 6.1.1.4'
H H 0.0000 0.0000 'International Tables Vol C Tables 4.2.6.8 and 6.1.1.4'

loop_
_geom_angle_atom_site_label_1
_geom_angle_atom_site_label_2
_geom_angle_atom_site_label_3
_geom_angle
C14 C1 C2 118.13(14)
C14 C1 C15 117.05(13)
C2 C1 C15 124.55(13)
C3 C2 C11 117.28(13)
C3 C2 C1 124.79(13)
C11 C2 C1 117.89(13)
C4 C3 C2 119.56(13)
C4 C3 C21 120.93(13)
C2 C3 C21 119.50(13)
C3 C4 C9 118.21(13)
C3 C4 C5 123.84(14)
C9 C4 C5 117.93(13)
C6 C5 C4 117.99(14)
C6 C5 C28 117.65(14)
C4 C5 C28 123.85(13)
C5 C6 C7 121.71(14)
C5 C6 H1 119.1
C7 C6 H1 119.1
C8 C7 C6 121.74(14)
C8 C7 H2 119.1
C6 C7 H2 119.1
C7 C8 C9 118.25(14)
C7 C8 C34 116.97(14)
C9 C8 C34 124.63(13)
C10 C9 C4 117.12(13)
C10 C9 C8 125.19(14)
C4 C9 C8 117.63(13)
C9 C10 C11 119.60(13)
C9 C10 C40 121.10(13)
C11 C10 C40 119.29(13)
C10 C11 C2 117.82(13)
C10 C11 C12 124.57(13)
C2 C11 C12 117.59(13)
C13 C12 C11 118.02(14)
C13 C12 C47 117.94(14)
C11 C12 C47 123.71(13)
C12 C13 C14 121.72(14)
C12 C13 H3 119.1
C14 C13 H3 119.1
C1 C14 C13 121.67(14)
C1 C14 H4 119.2
C13 C14 H4 119.2
C16 C15 C20 118.21(15)
C16 C15 C1 121.12(14)
C20 C15 C1 120.55(14)
C17 C16 C15 120.83(16)
C17 C16 H5 119.6
C15 C16 H5 119.6
C18 C17 C16 120.19(16)
C18 C17 H6 119.9
C16 C17 H6 119.9
C19 C18 C17 119.57(16)
C19 C18 H7 120.2
C17 C18 H7 120.2
C20 C19 C18 120.48(16)
C20 C19 H8 119.8
C18 C19 H8 119.8
C19 C20 C15 120.72(15)
C19 C20 H9 119.6
C15 C20 H9 119.6
C22 C21 C27 118.16(15)
C22 C21 C3 121.95(15)
C27 C21 C3 119.87(14)
C23 C22 C21 120.04(17)
C23 C22 H10 120.0
C21 C22 H10 120.0
C22 C23 C24 121.18(17)
C22 C23 H11 119.4
C24 C23 H11 119.4
C26 C24 C23 118.52(17)
C26 C24 C25 120.0(2)
C23 C24 C25 121.4(2)
C24 C25 H12 109.5
C24 C25 H13 109.5
H12 C25 H13 109.5
C24 C25 H14 109.5
H12 C25 H14 109.5
H13 C25 H14 109.5
C27 C26 C24 120.69(17)
C27 C26 H15 119.7
C24 C26 H15 119.7
C26 C27 C21 121.38(16)
C26 C27 H16 119.3
C21 C27 H16 119.3
C29 C28 C33 118.61(15)
C29 C28 C5 120.63(14)
C33 C28 C5 120.42(14)
C30 C29 C28 120.52(15)
C30 C29 H17 119.7
C28 C29 H17 119.7
C29 C30 C31 120.43(16)
C29 C30 H18 119.8
C31 C30 H18 119.8
C30 C31 C32 119.57(16)
C30 C31 H19 120.2
C32 C31 H19 120.2
C33 C32 C31 120.24(16)
C33 C32 H20 119.9
C31 C32 H20 119.9
C32 C33 C28 120.63(15)
C32 C33 H21 119.7
C28 C33 H21 119.7
C35 C34 C39 117.90(14)
C35 C34 C8 122.14(14)
C39 C34 C8 119.89(14)
C36 C35 C34 120.82(15)
C36 C35 H22 119.6
C34 C35 H22 119.6
C37 C36 C35 120.62(16)
C37 C36 H23 119.7
C35 C36 H23 119.7
C38 C37 C36 119.38(15)
C38 C37 H24 120.3
C36 C37 H24 120.3
C37 C38 C39 120.10(15)
C37 C38 H25 120.0
C39 C38 H25 120.0
C38 C39 C34 121.16(15)
C38 C39 H26 119.4
C34 C39 H26 119.4
C46 C40 C41 117.75(14)
C46 C40 C10 121.93(14)
C41 C40 C10 120.27(13)
C42 C41 C40 121.08(15)
C42 C41 H27 119.5
C40 C41 H27 119.5
C41 C42 C43 121.12(15)
C41 C42 H28 119.4
C43 C42 H28 119.4
C42 C43 C45 117.94(14)
C42 C43 C44 120.63(16)
C45 C43 C44 121.42(16)
C43 C44 H29 109.5
C43 C44 H30 109.5
H29 C44 H30 109.5
C43 C44 H31 109.5
H29 C44 H31 109.5
H30 C44 H31 109.5
C46 C45 C43 121.07(15)
C46 C45 H32 119.5
C43 C45 H32 119.5
C45 C46 C40 120.99(15)
C45 C46 H33 119.5
C40 C46 H33 119.5
C52 C47 C48 118.05(14)
C52 C47 C12 120.81(14)
C48 C47 C12 121.03(14)
C49 C48 C47 120.85(15)
C49 C48 H34 119.6
C47 C48 H34 119.6
C50 C49 C48 120.23(15)
C50 C49 H35 119.9
C48 C49 H35 119.9
C49 C50 C51 119.67(15)
C49 C50 H36 120.2
C51 C50 H36 120.2
C52 C51 C50 120.22(15)
C52 C51 H37 119.9
C50 C51 H37 119.9
C51 C52 C47 120.96(15)
C51 C52 H38 119.5
C47 C52 H38 119.5

loop_
_geom_bond_atom_site_label_1
_geom_bond_atom_site_label_2
_geom_bond_distance
C1 C14 1.373(2)
C1 C2 1.453(2)
C1 C15 1.492(2)
C2 C3 1.419(2)
C2 C11 1.439(2)
C3 C4 1.418(2)
C3 C21 1.483(2)
C4 C9 1.442(2)
C4 C5 1.453(2)
C5 C6 1.371(2)
C5 C28 1.488(2)
C6 C7 1.408(2)
C6 H1 0.9500
C7 C8 1.368(2)
C7 H2 0.9500
C8 C9 1.460(2)
C8 C34 1.494(2)
C9 C10 1.420(2)
C10 C11 1.425(2)
C10 C40 1.481(2)
C11 C12 1.461(2)
C12 C13 1.368(2)
C12 C47 1.489(2)
C13 C14 1.407(2)
C13 H3 0.9500
C14 H4 0.9500
C15 C16 1.397(2)
C15 C20 1.400(2)
C16 C17 1.388(2)
C16 H5 0.9500
C17 C18 1.387(3)
C17 H6 0.9500
C18 C19 1.384(3)
C18 H7 0.9500
C19 C20 1.384(2)
C19 H8 0.9500
C20 H9 0.9500
C21 C22 1.392(2)
C21 C27 1.397(2)
C22 C23 1.388(3)
C22 H10 0.9500
C23 C24 1.394(3)
C23 H11 0.9500
C24 C26 1.378(3)
C24 C25 1.512(3)
C25 H12 0.9800
C25 H13 0.9800
C25 H14 0.9800
C26 C27 1.376(2)
C26 H15 0.9500
C27 H16 0.9500
C28 C29 1.394(2)
C28 C33 1.398(2)
C29 C30 1.385(2)
C29 H17 0.9500
C30 C31 1.386(3)
C30 H18 0.9500
C31 C32 1.386(2)
C31 H19 0.9500
C32 C33 1.385(2)
C32 H20 0.9500
C33 H21 0.9500
C34 C35 1.393(2)
C34 C39 1.399(2)
C35 C36 1.385(2)
C35 H22 0.9500
C36 C37 1.384(2)
C36 H23 0.9500
C37 C38 1.383(3)
C37 H24 0.9500
C38 C39 1.386(2)
C38 H25 0.9500
C39 H26 0.9500
C40 C46 1.393(2)
C40 C41 1.396(2)
C41 C42 1.378(2)
C41 H27 0.9500
C42 C43 1.389(2)
C42 H28 0.9500
C43 C45 1.393(2)
C43 C44 1.504(2)
C44 H29 0.9800
C44 H30 0.9800
C44 H31 0.9800
C45 C46 1.380(2)
C45 H32 0.9500
C46 H33 0.9500
C47 C52 1.395(2)
C47 C48 1.401(2)
C48 C49 1.386(2)
C48 H34 0.9500
C49 C50 1.383(2)
C49 H35 0.9500
C50 C51 1.386(2)
C50 H36 0.9500
C51 C52 1.386(2)
C51 H37 0.9500
C52 H38 0.9500

loop_
_geom_torsion_atom_site_label_1
_geom_torsion_atom_site_label_2
_geom_torsion_atom_site_label_3
_geom_torsion_atom_site_label_4
_geom_torsion
C14 C1 C2 C3 -161.53(14)
C15 C1 C2 C3 24.6(2)
C14 C1 C2 C11 16.0(2)
C15 C1 C2 C11 -157.87(14)
C11 C2 C3 C4 16.1(2)
C1 C2 C3 C4 -166.39(14)
C11 C2 C3 C21 -162.91(13)
C1 C2 C3 C21 14.6(2)
C2 C3 C4 C9 13.5(2)
C21 C3 C4 C9 -167.46(13)
C2 C3 C4 C5 -168.08(14)
C21 C3 C4 C5 10.9(2)
C3 C4 C5 C6 -159.53(15)
C9 C4 C5 C6 18.9(2)
C3 C4 C5 C28 28.9(2)
C9 C4 C5 C28 -152.72(14)
C4 C5 C6 C7 -0.8(2)
C28 C5 C6 C7 171.26(14)
C5 C6 C7 C8 -11.1(2)
C6 C7 C8 C9 4.1(2)
C6 C7 C8 C34 179.81(14)
C3 C4 C9 C10 -29.3(2)
C5 C4 C9 C10 152.26(14)
C3 C4 C9 C8 153.17(14)
C5 C4 C9 C8 -25.3(2)
C7 C8 C9 C10 -163.40(15)
C34 C8 C9 C10 21.3(2)
C7 C8 C9 C4 14.0(2)
C34 C8 C9 C4 -161.39(14)
C4 C9 C10 C11 15.0(2)
C8 C9 C10 C11 -167.61(14)
C4 C9 C10 C40 -164.77(13)
C8 C9 C10 C40 12.6(2)
C9 C10 C11 C2 14.5(2)
C40 C10 C11 C2 -165.73(13)
C9 C10 C11 C12 -167.35(14)
C40 C10 C11 C12 12.5(2)
C3 C2 C11 C10 -30.2(2)
C1 C2 C11 C10 152.07(13)
C3 C2 C11 C12 151.45(14)
C1 C2 C11 C12 -26.24(19)
C10 C11 C12 C13 -159.88(15)
C2 C11 C12 C13 18.3(2)
C10 C11 C12 C47 26.9(2)
C2 C11 C12 C47 -154.90(14)
C11 C12 C13 C14 0.1(2)
C47 C12 C13 C14 173.70(14)
C2 C1 C14 C13 2.6(2)
C15 C1 C14 C13 176.86(14)
C12 C13 C14 C1 -11.0(2)
C14 C1 C15 C16 -133.43(16)
C2 C1 C15 C16 40.5(2)
C14 C1 C15 C20 42.7(2)
C2 C1 C15 C20 -143.44(15)
C20 C15 C16 C17 -0.2(2)
C1 C15 C16 C17 175.97(15)
C15 C16 C17 C18 0.2(3)
C16 C17 C18 C19 0.0(3)
C17 C18 C19 C20 -0.1(3)
C18 C19 C20 C15 0.0(2)
C16 C15 C20 C19 0.1(2)
C1 C15 C20 C19 -176.09(15)
C4 C3 C21 C22 48.7(2)
C2 C3 C21 C22 -132.26(16)
C4 C3 C21 C27 -133.22(15)
C2 C3 C21 C27 45.8(2)
C27 C21 C22 C23 0.7(2)
C3 C21 C22 C23 178.75(17)
C21 C22 C23 C24 -0.8(3)
C22 C23 C24 C26 -0.3(3)
C22 C23 C24 C25 178.8(3)
C23 C24 C26 C27 1.4(3)
C25 C24 C26 C27 -177.7(2)
C24 C26 C27 C21 -1.5(3)
C22 C21 C27 C26 0.4(2)
C3 C21 C27 C26 -177.68(15)
C6 C5 C28 C29 45.3(2)
C4 C5 C28 C29 -143.14(15)
C6 C5 C28 C33 -127.92(16)
C4 C5 C28 C33 43.7(2)
C33 C28 C29 C30 -0.1(2)
C5 C28 C29 C30 -173.41(15)
C28 C29 C30 C31 0.2(3)
C29 C30 C31 C32 -0.1(3)
C30 C31 C32 C33 -0.1(3)
C31 C32 C33 C28 0.2(2)
C29 C28 C33 C32 -0.1(2)
C5 C28 C33 C32 173.27(14)
C7 C8 C34 C35 -134.32(16)
C9 C8 C34 C35 41.1(2)
C7 C8 C34 C39 42.6(2)
C9 C8 C34 C39 -142.01(15)
C39 C34 C35 C36 1.3(2)
C8 C34 C35 C36 178.24(14)
C34 C35 C36 C37 -0.2(2)
C35 C36 C37 C38 -0.9(2)
C36 C37 C38 C39 0.8(2)
C37 C38 C39 C34 0.3(2)
C35 C34 C39 C38 -1.4(2)
C8 C34 C39 C38 -178.40(14)
C9 C10 C40 C46 50.7(2)
C11 C10 C40 C46 -129.15(15)
C9 C10 C40 C41 -131.94(15)
C11 C10 C40 C41 48.3(2)
C46 C40 C41 C42 2.0(2)
C10 C40 C41 C42 -175.50(14)
C40 C41 C42 C43 -0.8(2)
C41 C42 C43 C45 -1.0(2)
C41 C42 C43 C44 177.96(15)
C42 C43 C45 C46 1.6(2)
C44 C43 C45 C46 -177.33(16)
C43 C45 C46 C40 -0.4(2)
C41 C40 C46 C45 -1.4(2)
C10 C40 C46 C45 176.07(14)
C13 C12 C47 C52 -131.32(16)
C11 C12 C47 C52 41.9(2)
C13 C12 C47 C48 44.9(2)
C11 C12 C47 C48 -141.90(15)
C52 C47 C48 C49 -1.7(2)
C12 C47 C48 C49 -178.00(14)
C47 C48 C49 C50 1.1(2)
C48 C49 C50 C51 0.0(2)
C49 C50 C51 C52 -0.6(2)
C50 C51 C52 C47 0.0(2)
C48 C47 C52 C51 1.1(2)
C12 C47 C52 C51 177.44(14)
